data_7017746
loop_
_publ_author_name
'Caballero, Ana B.'
'Rodr\'iguez-Di\'eguez, Antonio'
'Vidal, Isaac'
'Dobado, Jos\'e A'
'Castillo, Oscar'
'Lezama, Luis'
'Salas, Juan M.'

_publ_section_title
;
 Insights on the binding ability of a new adenine analog:
 7-amine-1,2,4-triazolo[1,5-a]pyrimidine. Synthesis and magnetic study of
 the first copper(ii) complexes.
;
_journal_issue 6
_journal_name_full 'Dalton transactions (Cambridge, England : 2003)'
_journal_page_first 1755
_journal_page_last 1764
_journal_paper_doi 10.1039/c1dt11385b
_journal_volume 41
_journal_year 2012
_chemical_formula_sum 'C20 H30 Cl4 Cu2 N20 O21'
_chemical_formula_weight 1155.52
_chemical_name_systematic
;
?
;
_space_group_IT_number 15
_symmetry_cell_setting monoclinic
_symmetry_space_group_name_Hall '-C 2yc'
_symmetry_space_group_name_H-M 'C 1 2/c 1'
_atom_sites_solution_hydrogens geom
_atom_sites_solution_primary direct
_atom_sites_solution_secondary difmap
_audit_creation_method SHELXL-97
_cell_angle_alpha 90.00
_cell_angle_beta 90.610(3)
_cell_angle_gamma 90.00
_cell_formula_units_Z 4
_cell_length_a 18.291(3)
_cell_length_b 18.838(3)
_cell_length_c 12.285(2)
_cell_measurement_reflns_used 1194
_cell_measurement_temperature 100(2)
_cell_measurement_theta_max 16.82
_cell_measurement_theta_min 2.23
_cell_volume 4232.8(12)
_computing_cell_refinement 'Bruker smart'
_computing_data_collection 'Bruker smart'
_computing_data_reduction 'Bruker smart'
_computing_molecular_graphics 'Bruker SHELXTL'
_computing_publication_material 'SHELXL-97 (Sheldrick, 1997)'
_computing_structure_refinement 'SHELXL-97 (Sheldrick, 1997)'
_computing_structure_solution 'SHELXL-97 (Sheldrick, 1990)'
_diffrn_ambient_temperature 100(2)
_diffrn_measured_fraction_theta_full 1.000
_diffrn_measured_fraction_theta_max 1.000
_diffrn_measurement_device_type 'Bruker Axs APEX automatic diffractometer'
_diffrn_measurement_method 'phi and omega scans'
_diffrn_radiation_monochromator graphite
_diffrn_radiation_source 'fine-focus sealed tube'
_diffrn_radiation_type MoK\a
_diffrn_radiation_wavelength 0.71069
_diffrn_reflns_av_R_equivalents 0.1141
_diffrn_reflns_av_sigmaI/netI 0.0883
_diffrn_reflns_limit_h_max 21
_diffrn_reflns_limit_h_min -21
_diffrn_reflns_limit_k_max 22
_diffrn_reflns_limit_k_min -22
_diffrn_reflns_limit_l_max 14
_diffrn_reflns_limit_l_min -14
_diffrn_reflns_number 20693
_diffrn_reflns_theta_full 25.00
_diffrn_reflns_theta_max 25.00
_diffrn_reflns_theta_min 1.55
_exptl_absorpt_coefficient_mu 1.360
_exptl_absorpt_correction_T_max 0.746
_exptl_absorpt_correction_T_min 0.648
_exptl_absorpt_correction_type empirical
_exptl_absorpt_process_details Empirical
_exptl_crystal_colour green
_exptl_crystal_density_diffrn 1.813
_exptl_crystal_density_method 'not measured'
_exptl_crystal_description prismatic
_exptl_crystal_F_000 2336
_exptl_crystal_size_max 0.11
_exptl_crystal_size_mid 0.06
_exptl_crystal_size_min 0.06
_refine_diff_density_max 0.849
_refine_diff_density_min -0.398
_refine_diff_density_rms 0.105
_refine_ls_extinction_method none
_refine_ls_goodness_of_fit_ref 1.018
_refine_ls_hydrogen_treatment mixed
_refine_ls_matrix_type full
_refine_ls_number_parameters 309
_refine_ls_number_reflns 3741
_refine_ls_number_restraints 1
_refine_ls_restrained_S_all 1.018
_refine_ls_R_factor_all 0.1352
_refine_ls_R_factor_gt 0.0741
_refine_ls_shift/su_max 0.000
_refine_ls_shift/su_mean 0.000
_refine_ls_structure_factor_coef Fsqd
_refine_ls_weighting_details 'calc w=1/[\s^2^(Fo^2^)+(0.1166P)^2^+3.2949P] where P=(Fo^2^+2Fc^2^)/3'
_refine_ls_weighting_scheme calc
_refine_ls_wR_factor_gt 0.1835
_refine_ls_wR_factor_ref 0.2273
_reflns_number_gt 2125
_reflns_number_total 3741
_reflns_threshold_expression >2sigma(I)
_cod_data_source_file c1dt11385b.txt
_cod_data_source_block Compound3
_cod_depositor_comments
;
The following automatic conversions were performed:

'_symmetry_cell_setting' value 'Monoclinic' changed to 'monoclinic'
according to /home/saulius/struct/CIF-dictionaries/cif_core.dic
dictionary named 'cif_core.dic' version 2.4.1 from
2010-06-29.

'_exptl_absorpt_correction_type' value 'Empirical'
changed to 'empirical' according to
/home/saulius/struct/CIF-dictionaries/cif_core.dic dictionary named
'cif_core.dic' version 2.4.1 from 2010-06-29.

Automatic conversion script
Id: cif_fix_values 1715 2011-07-08 13:25:40Z adriana 
;
_cod_original_cell_volume 4232.8(13)
_cod_original_sg_symbol_H-M C2/c
_cod_database_code 7017746

loop_
_symmetry_equiv_pos_as_xyz
'x, y, z'
'-x, y, -z+1/2'
'x+1/2, y+1/2, z'
'-x+1/2, y+1/2, -z+1/2'
'-x, -y, -z'
'x, -y, z-1/2'
'-x+1/2, -y+1/2, -z'
'x+1/2, -y+1/2, z-1/2'

loop_
_atom_site_label
_atom_site_type_symbol
_atom_site_fract_x
_atom_site_fract_y
_atom_site_fract_z
_atom_site_U_iso_or_equiv
_atom_site_adp_type
_atom_site_occupancy
_atom_site_symmetry_multiplicity
_atom_site_calc_flag
_atom_site_refinement_flags
C2A C 0.1347(5) 0.3070(5) 0.2147(7) 0.065(2) Uani 1 1 d .
H2A H 0.1494 0.2916 0.2834 0.078 Uiso 1 1 calc R
C2B C 0.3168(5) 0.4119(4) -0.1278(7) 0.064(2) Uani 1 1 d .
H2B H 0.3014 0.4175 -0.1997 0.076 Uiso 1 1 calc R
C3AA C 0.1351(4) 0.3219(4) 0.0429(7) 0.0484(19) Uani 1 1 d .
C3AB C 0.3281(4) 0.3617(4) 0.0300(7) 0.0488(19) Uani 1 1 d .
C5A C 0.0980(4) 0.3594(4) -0.1222(7) 0.061(2) Uani 1 1 d .
H5A H 0.1046 0.3611 -0.1972 0.073 Uiso 1 1 calc R
C5B C 0.3641(4) 0.3453(4) 0.2011(7) 0.060(2) Uani 1 1 d .
H5B H 0.3673 0.3182 0.2643 0.072 Uiso 1 1 calc R
C6A C 0.0388(5) 0.3937(4) -0.0813(8) 0.067(2) Uani 1 1 d .
H6A H 0.0078 0.4189 -0.1275 0.080 Uiso 1 1 calc R
C6B C 0.3972(5) 0.4071(5) 0.1987(8) 0.073(3) Uani 1 1 d .
H6B H 0.4219 0.4208 0.2618 0.087 Uiso 1 1 calc R
C7A C 0.0249(4) 0.3908(4) 0.0301(7) 0.056(2) Uani 1 1 d .
C7B C 0.3991(6) 0.4523(7) 0.1152(11) 0.100(4) Uani 1 1 d .
N1A N 0.0771(4) 0.3460(4) 0.1992(6) 0.0642(19) Uani 1 1 d .
N1B N 0.3578(5) 0.4609(4) -0.0780(7) 0.083(2) Uani 1 1 d .
N3A N 0.1724(3) 0.2903(3) 0.1229(5) 0.0525(16) Uani 1 1 d .
N3B N 0.2985(3) 0.3539(3) -0.0697(5) 0.0466(15) Uani 1 1 d .
N4A N 0.1479(3) 0.3232(3) -0.0626(5) 0.0488(16) Uani 1 1 d .
N4B N 0.3256(3) 0.3194(3) 0.1154(5) 0.0487(15) Uani 1 1 d .
N8A N 0.0769(3) 0.3559(3) 0.0892(6) 0.0505(16) Uani 1 1 d .
N8B N 0.3657(4) 0.4246(4) 0.0304(7) 0.075(2) Uani 1 1 d .
N71A N -0.0310(4) 0.4181(4) 0.0826(6) 0.073(2) Uani 1 1 d .
H71A H -0.0337 0.4135 0.1521 0.088 Uiso 1 1 calc R
H72A H -0.0647 0.4405 0.0473 0.088 Uiso 1 1 calc R
N71B N 0.4285(5) 0.5186(4) 0.0966(9) 0.111(3) Uani 1 1 d .
H71B H 0.4241 0.5380 0.0335 0.133 Uiso 1 1 calc R
H72B H 0.4514 0.5405 0.1481 0.133 Uiso 1 1 calc R
O1W O 0.2729(3) 0.2105(3) 0.2866(5) 0.0672(16) Uani 1 1 d D
O2C O 0.2155(5) 0.4567(5) 0.1399(15) 0.225(7) Uani 1 1 d .
O2D O -0.0644(7) 0.1369(5) -0.0509(7) 0.163(4) Uani 1 1 d .
O2W O 0.0000 0.1145(6) 0.2500 0.115(4) Uani 1 2 d S
O3C O 0.2384(6) 0.5708(5) 0.1294(8) 0.145(4) Uani 1 1 d .
O3D O 0.0210(5) 0.1993(6) 0.0488(9) 0.147(4) Uani 1 1 d .
O4C O 0.1221(6) 0.5334(6) 0.1569(10) 0.189(5) Uani 1 1 d .
O4D O -0.0970(8) 0.2148(10) 0.0669(12) 0.277(10) Uani 1 1 d .
O3W O -0.2429(6) 0.1762(6) -0.0760(8) 0.159(4) Uani 1 1 d .
O5C O 0.1700(8) 0.5095(9) 0.0031(12) 0.259(9) Uani 1 1 d .
O5D O -0.0445(11) 0.2483(6) -0.0904(14) 0.279(11) Uani 1 1 d .
Cl1C Cl 0.18666(15) 0.51787(14) 0.1168(3) 0.0963(10) Uani 1 1 d .
Cl1D Cl -0.04615(17) 0.20284(16) -0.0068(3) 0.0914(9) Uani 1 1 d .
Cu1 Cu 0.26366(5) 0.23016(5) 0.11440(7) 0.0456(3) Uani 1 1 d .
H11W H 0.271(4) 0.257(4) 0.338(6) 0.055 Uiso 1 1 d .
H12W H 0.280(4) 0.169(2) 0.319(5) 0.055 Uiso 1 1 d D

loop_
_atom_site_aniso_label
_atom_site_aniso_U_11
_atom_site_aniso_U_22
_atom_site_aniso_U_33
_atom_site_aniso_U_23
_atom_site_aniso_U_13
_atom_site_aniso_U_12
C2A 0.068(6) 0.065(6) 0.063(6) 0.012(5) 0.009(5) 0.004(5)
C2B 0.076(6) 0.052(5) 0.062(6) 0.004(4) -0.015(5) -0.019(4)
C3AA 0.046(4) 0.041(4) 0.059(5) 0.000(4) -0.001(4) 0.001(3)
C3AB 0.043(4) 0.042(4) 0.062(5) -0.007(4) 0.002(4) -0.002(3)
C5A 0.060(5) 0.057(5) 0.067(6) 0.005(4) -0.009(4) 0.012(4)
C5B 0.070(6) 0.063(6) 0.047(5) 0.008(4) -0.002(4) -0.010(4)
C6A 0.056(5) 0.057(5) 0.087(7) 0.015(5) -0.010(5) 0.012(4)
C6B 0.089(7) 0.057(6) 0.072(6) 0.002(5) -0.016(5) -0.023(5)
C7A 0.044(5) 0.049(5) 0.074(6) 0.005(4) -0.001(4) 0.005(4)
C7B 0.087(8) 0.105(10) 0.108(10) -0.005(8) -0.003(7) 0.010(7)
N1A 0.053(4) 0.075(5) 0.065(5) 0.004(4) 0.004(4) 0.017(4)
N1B 0.091(6) 0.077(6) 0.082(6) 0.016(5) 0.009(5) -0.011(5)
N3A 0.045(4) 0.054(4) 0.059(4) 0.004(3) 0.007(3) 0.008(3)
N3B 0.047(4) 0.045(4) 0.048(4) 0.005(3) 0.001(3) -0.005(3)
N4A 0.045(4) 0.042(4) 0.059(4) 0.011(3) -0.002(3) 0.003(3)
N4B 0.055(4) 0.048(4) 0.043(4) 0.002(3) -0.004(3) -0.006(3)
N8A 0.039(3) 0.045(4) 0.067(5) 0.003(3) 0.004(3) 0.007(3)
N8B 0.056(5) 0.075(5) 0.094(6) -0.028(5) -0.006(4) -0.010(4)
N71A 0.054(4) 0.076(5) 0.089(6) 0.007(4) 0.007(4) 0.023(4)
N71B 0.111(7) 0.064(6) 0.157(9) -0.024(6) -0.005(6) -0.042(5)
O1W 0.088(4) 0.056(4) 0.057(4) 0.009(3) -0.008(3) -0.007(3)
O2C 0.096(7) 0.078(6) 0.50(2) 0.061(9) 0.016(10) 0.002(5)
O2D 0.257(12) 0.111(7) 0.119(7) -0.008(6) -0.054(8) -0.054(8)
O2W 0.121(9) 0.109(9) 0.115(9) 0.000 -0.018(7) 0.000
O3C 0.190(9) 0.089(6) 0.155(8) -0.014(5) -0.065(7) -0.042(6)
O3D 0.082(6) 0.188(9) 0.172(9) -0.010(7) -0.033(6) -0.037(6)
O4C 0.130(8) 0.207(12) 0.231(12) -0.065(9) 0.009(8) 0.092(8)
O4D 0.165(12) 0.47(3) 0.195(14) -0.140(16) -0.007(10) 0.141(15)
O3W 0.143(8) 0.198(10) 0.134(8) 0.076(7) 0.010(6) -0.016(7)
O5C 0.200(12) 0.34(2) 0.231(14) -0.190(14) -0.086(11) 0.040(13)
O5D 0.43(2) 0.124(9) 0.279(17) 0.109(11) -0.196(18) -0.135(13)
Cl1C 0.0781(18) 0.0656(17) 0.144(3) -0.0415(17) -0.0285(18) 0.0137(14)
Cl1D 0.093(2) 0.0834(19) 0.098(2) -0.0161(17) -0.0108(17) -0.0194(15)
Cu1 0.0440(6) 0.0432(6) 0.0496(6) 0.0018(4) -0.0010(4) 0.0017(4)

loop_
_atom_type_symbol
_atom_type_description
_atom_type_scat_dispersion_real
_atom_type_scat_dispersion_imag
_atom_type_scat_source
C C 0.0033 0.0016 'International Tables Vol C Tables 4.2.6.8 and 6.1.1.4'
H H 0.0000 0.0000 'International Tables Vol C Tables 4.2.6.8 and 6.1.1.4'
N N 0.0061 0.0033 'International Tables Vol C Tables 4.2.6.8 and 6.1.1.4'
O O 0.0106 0.0060 'International Tables Vol C Tables 4.2.6.8 and 6.1.1.4'
Cl Cl 0.1484 0.1585 'International Tables Vol C Tables 4.2.6.8 and 6.1.1.4'
Cu Cu 0.3201 1.2651 'International Tables Vol C Tables 4.2.6.8 and 6.1.1.4'

loop_
_geom_angle_atom_site_label_1
_geom_angle_atom_site_label_2
_geom_angle_atom_site_label_3
_geom_angle
_geom_angle_site_symmetry_1
_geom_angle_site_symmetry_3
N1A C2A N3A 115.2(8) . .
N1B C2B N3B 117.3(8) . .
N4A C3AA N3A 129.6(7) . .
N4A C3AA N8A 123.0(7) . .
N3A C3AA N8A 107.4(7) . .
N4B C3AB N3B 130.0(7) . .
N4B C3AB N8B 122.8(8) . .
N3B C3AB N8B 107.2(7) . .
N4A C5A C6A 125.1(8) . .
C6B C5B N4B 122.6(8) . .
C5A C6A C7A 119.9(8) . .
C5B C6B C7B 126.8(10) . .
N71A C7A N8A 118.0(8) . .
N71A C7A C6A 128.0(8) . .
N8A C7A C6A 114.1(7) . .
N8B C7B C6B 109.9(11) . .
N8B C7B N71B 114.2(11) . .
C6B C7B N71B 135.9(12) . .
C2A N1A N8A 102.5(6) . .
C2B N1B N8B 98.0(7) . .
C3AA N3A C2A 104.3(7) . .
C3AA N3A Cu1 129.1(5) . .
C2A N3A Cu1 126.6(6) . .
C3AB N3B C2B 107.1(6) . .
C3AB N3B Cu1 123.6(5) . 7
C2B N3B Cu1 129.2(5) . 7
C3AA N4A C5A 114.6(7) . .
C3AA N4A Cu1 116.9(5) . 7
C5A N4A Cu1 128.4(6) . 7
C3AB N4B C5B 112.3(6) . .
C3AB N4B Cu1 121.4(5) . .
C5B N4B Cu1 126.2(5) . .
C7A N8A N1A 126.1(6) . .
C7A N8A C3AA 123.2(7) . .
N1A N8A C3AA 110.6(6) . .
C7B N8B C3AB 125.3(10) . .
C7B N8B N1B 124.1(9) . .
C3AB N8B N1B 110.3(7) . .
O2C Cl1C O4C 118.6(8) . .
O2C Cl1C O3C 109.9(6) . .
O4C Cl1C O3C 114.4(7) . .
O2C Cl1C O5C 101.3(9) . .
O4C Cl1C O5C 101.9(8) . .
O3C Cl1C O5C 109.1(8) . .
O4D Cl1D O5D 116.0(12) . .
O4D Cl1D O2D 104.4(10) . .
O5D Cl1D O2D 106.3(7) . .
O4D Cl1D O3D 107.0(7) . .
O5D Cl1D O3D 112.2(9) . .
O2D Cl1D O3D 110.6(7) . .
N4A Cu1 N3A 164.3(3) 7 .
N4A Cu1 N3B 88.5(2) 7 7
N3A Cu1 N3B 89.5(2) . 7
N4A Cu1 N4B 88.0(2) 7 .
N3A Cu1 N4B 89.8(2) . .
N3B Cu1 N4B 164.5(2) 7 .
N4A Cu1 O1W 99.8(3) 7 .
N3A Cu1 O1W 95.9(3) . .
N3B Cu1 O1W 99.8(2) 7 .
N4B Cu1 O1W 95.7(2) . .
N4A Cu1 Cu1 87.34(19) 7 7
N3A Cu1 Cu1 77.00(19) . 7
N3B Cu1 Cu1 81.40(17) 7 7
N4B Cu1 Cu1 83.36(18) . 7
O1W Cu1 Cu1 172.77(18) . 7

loop_
_geom_bond_atom_site_label_1
_geom_bond_atom_site_label_2
_geom_bond_distance
_geom_bond_site_symmetry_2
C2A N1A 1.298(10) .
C2A N3A 1.365(10) .
C2B N1B 1.334(11) .
C2B N3B 1.349(9) .
C3AA N4A 1.320(9) .
C3AA N3A 1.331(9) .
C3AA N8A 1.371(9) .
C3AB N4B 1.319(9) .
C3AB N3B 1.342(9) .
C3AB N8B 1.368(10) .
C5A N4A 1.349(9) .
C5A C6A 1.361(11) .
C5B C6B 1.313(11) .
C5B N4B 1.352(9) .
C6A C7A 1.396(11) .
C6B C7B 1.334(14) .
C7A N71A 1.318(9) .
C7A N8A 1.360(9) .
C7B N8B 1.310(13) .
C7B N71B 1.379(14) .
N1A N8A 1.365(9) .
N1B N8B 1.504(11) .
N3A Cu1 2.021(6) .
N3B Cu1 2.023(6) 7
N4A Cu1 2.014(6) 7
N4B Cu1 2.028(6) .
O1W Cu1 2.153(6) .
O2C Cl1C 1.298(9) .
O2D Cl1D 1.394(9) .
O3C Cl1C 1.382(8) .
O3D Cl1D 1.400(9) .
O4C Cl1C 1.318(10) .
O4D Cl1D 1.323(12) .
O5C Cl1C 1.435(13) .
O5D Cl1D 1.338(12) .
Cu1 N4A 2.014(6) 7
Cu1 N3B 2.023(6) 7
Cu1 Cu1 2.9460(18) 7
